data_7708946
loop_
_publ_author_name
'Wu, Min-Yu'
'Xu, Jing-Xiang'
'Chen, Yi-Hsin'
'Lu, I-Chung'
'Han, Jeng-Liang'
'Lin, Po-Heng'

_publ_section_title
;
 Self-assembled lanthanide-based helixes: synthetic control of the helical
 handedness by chirality of the ligand.
;
_journal_issue 1
_journal_name_full 'Dalton transactions (Cambridge, England : 2003)'
_journal_page_first 69
_journal_page_last 73
_journal_paper_doi 10.1039/d1dt03833h
_journal_volume 51
_journal_year 2021
_chemical_absolute_configuration unk
_chemical_formula_moiety 'C30 H31 N9 O26 S3 Tb2, 3(H2 O)'
_chemical_formula_sum 'C30 H37 N9 O29 S3 Tb2'
_chemical_formula_weight 1401.70
_space_group_crystal_system orthorhombic
_space_group_IT_number 19
_space_group_name_Hall 'P 2ac 2ab'
_space_group_name_H-M_alt 'P 21 21 21'
_atom_sites_solution_hydrogens mixed
_audit_creation_date 2021-10-01
_audit_creation_method
;
Olex2 1.2-ac3
(compiled 2017.02.24 svn.r3390 for Rigaku Oxford Diffraction, GUI svn.r5318)
;
_audit_update_record
;
2021-10-19 deposited with the CCDC.	2021-11-24 downloaded from the CCDC.
;
_cell_angle_alpha 90
_cell_angle_beta 90
_cell_angle_gamma 90
_cell_formula_units_Z 4
_cell_length_a 8.4028(7)
_cell_length_b 17.0704(15)
_cell_length_c 31.728(3)
_cell_measurement_reflns_used 9182
_cell_measurement_temperature 150(2)
_cell_measurement_theta_max 26.40
_cell_measurement_theta_min 2.71
_cell_volume 4551.0(7)
_computing_molecular_graphics 'Olex2 (Dolomanov et al., 2009)'
_computing_publication_material 'Olex2 (Dolomanov et al., 2009)'
_computing_structure_refinement 'XL (Sheldrick, 2008)'
_computing_structure_solution 'SHELXT 2018/2 (Sheldrick, 2018)'
_diffrn_ambient_temperature 150.15
_diffrn_measured_fraction_theta_full 0.997
_diffrn_measured_fraction_theta_max 0.996
_diffrn_measurement_device_type 'Bruker APEX-II CCD'
_diffrn_measurement_method '\f and \w scans'
_diffrn_radiation_type MoK\a
_diffrn_radiation_wavelength 0.71076
_diffrn_reflns_av_R_equivalents 0.0470
_diffrn_reflns_av_unetI/netI 0.0280
_diffrn_reflns_Laue_measured_fraction_full 0.997
_diffrn_reflns_Laue_measured_fraction_max 0.996
_diffrn_reflns_limit_h_max 10
_diffrn_reflns_limit_h_min -10
_diffrn_reflns_limit_k_max 21
_diffrn_reflns_limit_k_min -21
_diffrn_reflns_limit_l_max 39
_diffrn_reflns_limit_l_min -39
_diffrn_reflns_number 70190
_diffrn_reflns_point_group_measured_fraction_full 0.997
_diffrn_reflns_point_group_measured_fraction_max 0.996
_diffrn_reflns_theta_full 25.243
_diffrn_reflns_theta_max 26.404
_diffrn_reflns_theta_min 2.471
_diffrn_standards_number 0
_exptl_absorpt_coefficient_mu 3.330
_exptl_absorpt_correction_type none
_exptl_crystal_colour yellow
_exptl_crystal_colour_primary yellow
_exptl_crystal_density_diffrn 2.046
_exptl_crystal_description BLOCK
_exptl_crystal_F_000 2760
_refine_diff_density_max 1.387
_refine_diff_density_min -2.244
_refine_diff_density_rms 0.424
_refine_ls_abs_structure_details
;
 Refined as an inversion twin.
;
_refine_ls_abs_structure_Flack 0.035(15)
_refine_ls_extinction_method none
_refine_ls_goodness_of_fit_ref 1.379
_refine_ls_hydrogen_treatment constr
_refine_ls_matrix_type full
_refine_ls_number_parameters 673
_refine_ls_number_reflns 9307
_refine_ls_number_restraints 18
_refine_ls_restrained_S_all 1.378
_refine_ls_R_factor_all 0.0308
_refine_ls_R_factor_gt 0.0283
_refine_ls_shift/su_max 0.001
_refine_ls_shift/su_mean 0.000
_refine_ls_structure_factor_coef Fsqd
_refine_ls_weighting_details 'w=1/[\s^2^(Fo^2^)+(0.0501P)^2^+14.1284P] where P=(Fo^2^+2Fc^2^)/3'
_refine_ls_weighting_scheme calc
_refine_ls_wR_factor_gt 0.0865
_refine_ls_wR_factor_ref 0.1029
_reflns_Friedel_coverage 0.784
_reflns_Friedel_fraction_full 0.998
_reflns_Friedel_fraction_max 0.996
_reflns_number_gt 9240
_reflns_number_total 9307
_reflns_threshold_expression 'I > 2\s(I)'
_cod_data_source_file d1dt03833h2.cif
_cod_data_source_block mo_wcl28_0m_pl
_cod_depositor_comments 'Adding full bibliography for 7708942--7708947.cif.'
_cod_database_code 7708946
_shelx_shelxl_version_number 2018/3
_shelx_space_group_comment
;
The symmetry employed for this shelxl refinement is uniquely defined
by the following loop, which should always be used as a source of
symmetry information in preference to the above space-group names.
They are only intended as comments.
;
_olex2_refinement_description
;
1. Twinned data refinement
 Scales: 0.965(15)
 0.035(15)
2. Fixed Uiso
 At 1.2 times of:
  All C(H) groups, All C(H,H) groups, All N(H) groups
 At 1.5 times of:
  All O(H,H) groups
3. Uiso/Uaniso restraints and constraints
O16 \\sim O3: within 2A with sigma of 0.001 and sigma for terminal atoms of
0.002
Uanis(O14) \\sim Ueq: with sigma of 0.01 and sigma for terminal atoms of 0.001
Uanis(C20) \\sim Ueq: with sigma of 0.01 and sigma for terminal atoms of 0.001
Uanis(O3) \\sim Ueq: with sigma of 0.00001 and sigma for terminal atoms of
0.00002
4.a Free rotating group:
 O27(H27A,H27B), O28(H28C,H28D), O29(H29A,H29B)
4.b Rotating group:
 O18(H18A,H18B), O17(H17A,H17B), O6(H6A,H6B), O5(H5A,H5B), O4(H4A,H4B)
4.c Ternary CH refined with riding coordinates:
 N1(H1), N4(H4), N7(H7), C9(H9), C19(H19), C7(H7A), C17(H17), C27(H27), C29(H29)
4.d Secondary CH2 refined with riding coordinates:
 C18(H18C,H18D), C28(H28A,H28B), C8(H8A,H8B)
4.e Aromatic/amide H refined with riding coordinates:
 C5(H5), C25(H25), C3(H3), C15(H15), C23(H23), C13(H13)
;
_olex2_submission_special_instructions 'No special instructions were received'

loop_
_space_group_symop_operation_xyz
'x, y, z'
'-x+1/2, -y, z+1/2'
'x+1/2, -y+1/2, -z'
'-x, y+1/2, -z+1/2'

loop_
_atom_site_label
_atom_site_type_symbol
_atom_site_fract_x
_atom_site_fract_y
_atom_site_fract_z
_atom_site_U_iso_or_equiv
_atom_site_adp_type
_atom_site_occupancy
_atom_site_site_symmetry_order
_atom_site_calc_flag
_atom_site_refinement_flags_posn
_atom_site_refinement_flags_adp
_atom_site_refinement_flags_occupancy
_atom_site_disorder_assembly
_atom_site_disorder_group
Tb2 Tb 0.77680(5) 1.01161(2) 0.07581(2) 0.00780(11) Uani 1 1 d . . . . .
Tb1 Tb 0.67423(5) 1.19425(2) -0.09693(2) 0.00965(11) Uani 1 1 d . . . . .
S2 S 0.2991(3) 0.95287(16) -0.00907(8) 0.0196(5) Uani 1 1 d . . . . .
S3 S 1.2238(3) 0.97395(15) 0.17299(8) 0.0207(5) Uani 1 1 d . . . . .
S1 S 0.3915(3) 1.06135(16) -0.21978(8) 0.0212(5) Uani 1 1 d . . . . .
O12 O 0.5829(8) 0.9490(4) 0.1130(2) 0.0141(14) Uani 1 1 d . . . . .
O18 O 0.9464(8) 1.0024(4) 0.0161(2) 0.0200(15) Uani 1 1 d . . . . .
H18A H 1.054625 1.005659 0.018445 0.030 Uiso 1 1 d GR . . . .
H18B H 0.963775 0.969896 0.002672 0.030 Uiso 1 1 d GR . . . .
O3 O 0.5893(8) 1.1376(4) -0.0347(2) 0.0152(13) Uani 1 1 d . U . . .
O17 O 0.6380(9) 1.1038(4) 0.1197(2) 0.0165(15) Uani 1 1 d . . . . .
H17A H 0.655156 1.083130 0.144736 0.025 Uiso 1 1 d GR . . . .
H17B H 0.580637 1.109875 0.141596 0.025 Uiso 1 1 d GR . . . .
O8 O 1.1960(9) 0.9896(7) -0.1247(3) 0.039(2) Uani 1 1 d . . . . .
O16 O 1.1057(8) 1.1863(4) 0.1316(2) 0.0135(13) Uani 1 1 d . U . . .
O22 O 0.1071(9) 0.6996(5) 0.0464(2) 0.0231(16) Uani 1 1 d . . . . .
O6 O 0.9180(9) 1.1670(4) -0.0593(3) 0.0243(17) Uani 1 1 d . . . . .
H6A H 0.970204 1.210846 -0.054529 0.036 Uiso 1 1 d GR . . . .
H6B H 0.978777 1.135522 -0.074345 0.036 Uiso 1 1 d GR . . . .
O15 O 0.9849(8) 1.1036(4) 0.0874(2) 0.0149(14) Uani 1 1 d . . . . .
O13 O 0.8720(8) 0.8845(4) 0.0768(2) 0.0134(13) Uani 1 1 d . . . . .
O5 O 0.7088(11) 1.3005(4) -0.0491(2) 0.0254(17) Uani 1 1 d . . . . .
H5A H 0.703172 1.284022 -0.022184 0.038 Uiso 1 1 d GR . . . .
H5B H 0.632986 1.336795 -0.052847 0.038 Uiso 1 1 d GR . . . .
O2 O 0.3945(8) 1.1948(4) -0.0980(2) 0.0142(12) Uani 1 1 d . . . . .
O4 O 0.8770(9) 1.2129(5) -0.1480(2) 0.0224(16) Uani 1 1 d . . . . .
H4A H 0.862900 1.180374 -0.169168 0.034 Uiso 1 1 d GR . . . .
H4B H 0.970634 1.203949 -0.136628 0.034 Uiso 1 1 d GR . . . .
O21 O 0.1991(11) 0.6373(4) 0.1011(3) 0.0305(19) Uani 1 1 d . . . . .
O1 O 0.7401(8) 1.0657(4) -0.10988(19) 0.0140(13) Uani 1 1 d . . . . .
O7 O 1.0103(11) 1.0038(5) -0.0785(2) 0.035(2) Uani 1 1 d . . . . .
O11 O 0.1791(9) 1.2419(4) -0.1312(2) 0.0229(16) Uani 1 1 d . . . . .
O19 O 0.6422(11) 0.8752(5) 0.1855(3) 0.032(2) Uani 1 1 d . . . . .
O10 O 0.8496(10) 0.9398(6) -0.2914(2) 0.032(2) Uani 1 1 d . . . . .
O23 O 0.7413(10) 0.7572(4) 0.0416(2) 0.0239(16) Uani 1 1 d . . . . .
O25 O 0.9376(15) 0.6238(5) 0.2127(3) 0.047(3) Uani 1 1 d . . . . .
O9 O 1.0633(11) 0.8956(6) -0.2607(3) 0.042(2) Uani 1 1 d . . . . .
O24 O 0.6541(9) 0.6716(4) 0.0857(2) 0.0265(17) Uani 1 1 d . . . . .
O26 O 1.1121(14) 0.7066(5) 0.2353(3) 0.042(2) Uani 1 1 d . . . . .
O20 O 0.4827(16) 0.7843(8) 0.2031(3) 0.060(4) Uani 1 1 d . . . . .
N1 N 0.5477(10) 1.1572(4) -0.1696(2) 0.0109(15) Uani 1 1 d . . . . .
H1 H 0.618747 1.176865 -0.192527 0.013 Uiso 1 1 calc R . . . .
N4 N 0.5998(9) 0.9508(4) 0.0181(2) 0.0074(14) Uani 1 1 d . . . . .
H4 H 0.634990 0.896261 0.011296 0.009 Uiso 1 1 calc R . . . .
N6 N 0.1943(10) 0.6945(5) 0.0769(3) 0.0199(17) Uani 1 1 d . . . . .
N7 N 0.9221(9) 0.9987(4) 0.1467(2) 0.0109(15) Uani 1 1 d . . . . .
H7 H 0.849553 0.975405 0.168256 0.013 Uiso 1 1 calc R . . . .
N2 N 1.0543(11) 0.9970(6) -0.1153(3) 0.0212(19) Uani 1 1 d . . . . .
N5 N 0.5380(11) 0.8292(6) 0.1771(3) 0.0215(19) Uani 1 1 d . . . . .
C9 C 0.3885(11) 1.1951(6) -0.1741(3) 0.0136(17) Uani 1 1 d . . . . .
H9 H 0.403657 1.246417 -0.188785 0.016 Uiso 1 1 calc R . . . .
N3 N 0.9343(11) 0.9306(6) -0.2599(3) 0.024(2) Uani 1 1 d . . . . .
N8 N 0.7410(10) 0.7270(5) 0.0769(3) 0.0181(17) Uani 1 1 d . . . . .
N9 N 1.0109(14) 0.6861(6) 0.2100(3) 0.028(2) Uani 1 1 d . . . . .
C24 C 0.9727(13) 0.7370(6) 0.1750(3) 0.019(2) Uani 1 1 d . . . . .
C6 C 0.6857(12) 1.0330(5) -0.1799(3) 0.0147(19) Uani 1 1 d . . . . .
C10 C 0.3150(11) 1.2111(5) -0.1313(3) 0.0127(18) Uani 1 1 d . . . . .
C5 C 0.7349(12) 0.9992(6) -0.2172(3) 0.020(2) Uani 1 1 d . . . . .
H5 H 0.665977 0.999664 -0.240982 0.024 Uiso 1 1 calc R . . . .
C19 C 0.6005(10) 1.0004(6) -0.0199(3) 0.0114(17) Uani 1 1 d . . . . .
H19 H 0.694873 0.985493 -0.037373 0.014 Uiso 1 1 calc R . . . .
C14 C 0.2978(11) 0.7601(5) 0.0869(3) 0.0116(17) Uani 1 1 d . . . . .
C11 C 0.4931(11) 0.8895(6) 0.1054(3) 0.0130(18) Uani 1 1 d . . . . .
C4 C 0.8861(13) 0.9642(6) -0.2205(3) 0.020(2) Uani 1 1 d . . . . .
C25 C 1.0363(12) 0.8138(6) 0.1739(3) 0.0140(18) Uani 1 1 d . . . . .
H25 H 1.102327 0.831873 0.196188 0.017 Uiso 1 1 calc R . . . .
C7 C 0.5270(12) 1.0720(6) -0.1749(3) 0.0161(19) Uani 1 1 d . . . . .
H7A H 0.473886 1.050455 -0.149181 0.019 Uiso 1 1 calc R . . . .
C17 C 0.4357(11) 0.9509(5) 0.0357(3) 0.0119(17) Uani 1 1 d . . . . .
H17 H 0.421307 1.000769 0.051786 0.014 Uiso 1 1 calc R . . . .
C30 C 1.0309(11) 1.1252(5) 0.1237(3) 0.0094(17) Uani 1 1 d . . . . .
C16 C 0.4110(11) 0.8834(5) 0.0660(3) 0.0108(18) Uani 1 1 d . . . . .
C27 C 1.0599(11) 0.9449(5) 0.1385(3) 0.0112(17) Uani 1 1 d . . . . .
H27 H 1.095472 0.954242 0.108863 0.013 Uiso 1 1 calc R . . . .
C26 C 1.0029(12) 0.8616(6) 0.1409(3) 0.0130(18) Uani 1 1 d . . . . .
C12 C 0.4664(12) 0.8283(6) 0.1348(3) 0.0154(19) Uani 1 1 d . . . . .
C29 C 0.9833(11) 1.0748(5) 0.1615(3) 0.0115(18) Uani 1 1 d . . . . .
H29 H 0.896457 1.102313 0.177180 0.014 Uiso 1 1 calc R . . . .
C3 C 0.9874(13) 0.9638(6) -0.1868(3) 0.019(2) Uani 1 1 d . . . . .
H3 H 1.090230 0.941086 -0.189273 0.023 Uiso 1 1 calc R . . . .
C18 C 0.4485(12) 0.9844(6) -0.0461(3) 0.0160(19) Uani 1 1 d . . . . .
H18C H 0.468591 0.943114 -0.067375 0.019 Uiso 1 1 calc R . . . .
H18D H 0.413774 1.032593 -0.060841 0.019 Uiso 1 1 calc R . . . .
C15 C 0.3154(11) 0.8205(5) 0.0574(3) 0.0141(18) Uani 1 1 d . . . . .
H15 H 0.260645 0.817814 0.031223 0.017 Uiso 1 1 calc R . . . .
C23 C 0.8776(13) 0.7105(5) 0.1435(3) 0.019(2) Uani 1 1 d . . . . .
H23 H 0.834108 0.659222 0.144853 0.022 Uiso 1 1 calc R . . . .
C13 C 0.3702(12) 0.7638(6) 0.1252(3) 0.0157(19) Uani 1 1 d . . . . .
H13 H 0.355710 0.722976 0.145218 0.019 Uiso 1 1 calc R . . . .
C28 C 1.1214(13) 1.0619(5) 0.1913(3) 0.016(2) Uani 1 1 d . . . . .
H28A H 1.082411 1.054598 0.220467 0.020 Uiso 1 1 calc R . . . .
H28B H 1.194223 1.107486 0.190752 0.020 Uiso 1 1 calc R . . . .
C21 C 0.9026(11) 0.8368(5) 0.1067(3) 0.0093(17) Uani 1 1 d . . . . .
C2 C 0.9392(12) 0.9968(6) -0.1491(3) 0.0146(18) Uani 1 1 d . . . . .
C22 C 0.8441(12) 0.7582(5) 0.1095(3) 0.0151(19) Uani 1 1 d . . . . .
C8 C 0.2723(13) 1.1440(6) -0.2013(3) 0.019(2) Uani 1 1 d . . . . .
H8A H 0.230578 1.174474 -0.225449 0.023 Uiso 1 1 calc R . . . .
H8B H 0.181600 1.125437 -0.184098 0.023 Uiso 1 1 calc R . . . .
C1 C 0.7864(12) 1.0326(5) -0.1435(3) 0.0117(17) Uani 1 1 d . . . . .
C20 C 0.6181(11) 1.0866(5) -0.0074(3) 0.0109(17) Uani 1 1 d . U . . .
O14 O 0.6628(9) 1.1025(4) 0.02956(19) 0.0144(13) Uani 1 1 d . U . . .
O27 O 0.1918(9) 1.2341(4) -0.0326(2) 0.0195(15) Uani 1 1 d . . . . .
H27A H 0.176357 1.281859 -0.041269 0.029 Uiso 1 1 d G . . . .
H27B H 0.261836 1.211414 -0.048650 0.029 Uiso 1 1 d G . . . .
O28 O 0.4324(10) 0.6414(5) 0.0149(2) 0.0262(18) Uani 1 1 d . . . . .
H28C H 0.434580 0.674375 -0.006060 0.039 Uiso 1 1 d G . . . .
H28D H 0.526564 0.638429 0.026117 0.039 Uiso 1 1 d G . . . .
O29 O 0.7872(13) 1.2396(6) -0.2305(3) 0.042(2) Uani 1 1 d . . . . .
H29A H 0.841906 1.235679 -0.253661 0.063 Uiso 1 1 d G . . . .
H29B H 0.807413 1.284402 -0.218515 0.063 Uiso 1 1 d G . . . .

loop_
_atom_site_aniso_label
_atom_site_aniso_U_11
_atom_site_aniso_U_22
_atom_site_aniso_U_33
_atom_site_aniso_U_23
_atom_site_aniso_U_13
_atom_site_aniso_U_12
Tb2 0.01076(19) 0.00728(18) 0.00536(18) 0.00073(14) -0.00233(15) -0.00046(14)
Tb1 0.0117(2) 0.01043(19) 0.00677(19) -0.00019(15) -0.00104(15) 0.00134(15)
S2 0.0089(11) 0.0301(13) 0.0198(12) 0.0071(10) -0.0054(9) -0.0015(9)
S3 0.0157(11) 0.0217(12) 0.0249(12) -0.0065(9) -0.0073(10) 0.0026(10)
S1 0.0209(12) 0.0229(12) 0.0199(12) -0.0102(10) -0.0071(10) 0.0041(10)
O12 0.018(3) 0.016(3) 0.008(3) 0.000(2) 0.001(3) -0.008(3)
O18 0.016(3) 0.025(4) 0.019(3) -0.007(3) 0.006(3) 0.001(3)
O3 0.0152(13) 0.0152(13) 0.0151(13) 0.00002(14) 0.00000(14) 0.00001(14)
O17 0.020(4) 0.018(3) 0.012(3) 0.002(3) 0.004(3) 0.006(3)
O8 0.015(4) 0.077(7) 0.025(4) 0.004(4) -0.006(3) -0.004(4)
O16 0.021(3) 0.007(3) 0.012(3) 0.004(2) -0.001(3) -0.003(3)
O22 0.022(4) 0.025(4) 0.022(4) 0.001(3) -0.002(3) -0.007(3)
O6 0.023(4) 0.020(4) 0.030(4) -0.006(3) -0.009(3) 0.008(3)
O15 0.017(3) 0.019(3) 0.009(3) 0.002(2) -0.002(2) -0.007(3)
O13 0.022(3) 0.008(3) 0.010(3) 0.002(2) -0.005(3) 0.006(2)
O5 0.046(5) 0.018(3) 0.012(3) -0.001(3) -0.008(3) 0.008(4)
O2 0.012(3) 0.023(3) 0.007(3) 0.001(3) -0.002(2) 0.000(3)
O4 0.014(3) 0.036(4) 0.017(4) 0.003(3) -0.004(3) 0.000(3)
O21 0.042(5) 0.010(3) 0.039(5) 0.007(3) 0.001(4) -0.009(3)
O1 0.018(3) 0.014(3) 0.010(3) -0.001(2) -0.002(3) 0.003(3)
O7 0.044(5) 0.045(5) 0.016(4) 0.002(4) -0.007(4) 0.021(4)
O11 0.013(3) 0.024(4) 0.032(4) -0.009(3) -0.003(3) 0.006(3)
O19 0.035(5) 0.037(5) 0.023(4) 0.004(3) -0.015(4) -0.009(4)
O10 0.028(4) 0.051(5) 0.017(4) -0.017(4) -0.004(3) 0.009(4)
O23 0.029(4) 0.025(4) 0.018(4) -0.005(3) -0.006(3) -0.005(3)
O25 0.084(8) 0.024(5) 0.033(5) 0.018(4) -0.010(5) -0.016(5)
O9 0.029(5) 0.054(6) 0.042(6) -0.017(5) 0.007(4) 0.020(4)
O24 0.021(4) 0.026(4) 0.033(4) -0.004(3) 0.000(3) -0.013(3)
O26 0.073(7) 0.036(5) 0.019(4) 0.009(4) -0.018(4) 0.002(5)
O20 0.074(8) 0.077(8) 0.029(5) 0.029(5) -0.014(5) -0.041(7)
N1 0.016(4) 0.008(3) 0.009(4) 0.001(3) 0.001(3) 0.001(3)
N4 0.009(3) 0.007(3) 0.006(3) 0.004(3) 0.001(3) -0.001(3)
N6 0.020(4) 0.019(4) 0.021(4) -0.007(4) 0.014(4) -0.006(4)
N7 0.013(4) 0.009(4) 0.011(3) 0.000(3) 0.004(3) 0.001(3)
N2 0.023(4) 0.026(5) 0.014(4) 0.003(4) -0.006(3) 0.004(4)
N5 0.019(5) 0.030(5) 0.015(4) 0.004(4) 0.001(4) 0.001(4)
C9 0.014(4) 0.015(4) 0.012(4) -0.002(4) -0.006(3) 0.004(4)
N3 0.020(4) 0.034(5) 0.018(4) -0.007(4) 0.003(4) -0.001(4)
N8 0.016(4) 0.015(4) 0.024(4) -0.008(3) 0.000(4) 0.000(3)
N9 0.054(6) 0.019(4) 0.010(4) 0.004(4) -0.001(4) 0.005(5)
C24 0.025(6) 0.014(5) 0.018(5) 0.004(4) 0.006(4) 0.002(4)
C6 0.017(5) 0.014(4) 0.013(4) -0.004(3) 0.000(4) 0.001(4)
C10 0.011(4) 0.011(4) 0.016(4) 0.002(3) -0.002(4) 0.000(3)
C5 0.014(4) 0.029(5) 0.016(4) 0.001(4) 0.001(4) -0.003(4)
C19 0.009(4) 0.021(5) 0.004(4) 0.000(3) -0.003(3) 0.002(4)
C14 0.009(4) 0.010(4) 0.015(4) -0.004(3) 0.007(3) -0.002(3)
C11 0.012(4) 0.015(4) 0.012(5) -0.002(3) 0.001(3) -0.003(3)
C4 0.018(5) 0.025(5) 0.016(5) -0.003(4) 0.005(4) 0.000(4)
C25 0.024(5) 0.010(4) 0.008(4) -0.001(3) -0.002(3) 0.002(4)
C7 0.016(5) 0.016(5) 0.017(5) -0.003(4) 0.002(4) 0.003(4)
C17 0.017(4) 0.011(4) 0.008(4) 0.003(3) 0.000(4) -0.001(4)
C30 0.008(4) 0.009(4) 0.011(4) -0.004(3) -0.001(3) 0.000(3)
C16 0.014(4) 0.013(4) 0.006(4) 0.000(3) -0.003(3) -0.001(3)
C27 0.013(4) 0.014(4) 0.007(4) -0.002(3) 0.000(3) 0.000(4)
C26 0.014(4) 0.015(4) 0.011(4) -0.003(3) 0.000(4) 0.001(4)
C12 0.013(5) 0.022(5) 0.011(4) 0.005(4) 0.005(4) -0.002(4)
C29 0.014(4) 0.006(4) 0.015(4) -0.001(3) -0.002(4) 0.000(3)
C3 0.020(5) 0.020(5) 0.018(5) -0.006(4) -0.001(4) 0.005(4)
C18 0.019(5) 0.018(4) 0.011(4) -0.001(4) -0.005(4) 0.003(4)
C15 0.011(4) 0.018(4) 0.013(4) 0.000(4) 0.005(3) -0.002(4)
C23 0.026(5) 0.009(4) 0.020(5) 0.003(4) 0.009(4) -0.001(4)
C13 0.013(5) 0.014(4) 0.020(5) 0.003(4) 0.005(4) -0.001(4)
C28 0.025(5) 0.008(4) 0.016(5) 0.000(3) -0.009(4) 0.000(4)
C21 0.017(4) 0.006(4) 0.005(4) -0.002(3) 0.000(3) -0.001(3)
C2 0.020(5) 0.014(4) 0.009(4) 0.000(3) -0.007(4) -0.001(4)
C22 0.019(5) 0.012(4) 0.015(5) -0.001(3) -0.001(4) -0.001(4)
C8 0.020(5) 0.021(5) 0.015(5) -0.009(4) -0.007(4) 0.000(4)
C1 0.014(4) 0.009(4) 0.012(4) 0.002(3) 0.002(4) -0.001(3)
C20 0.009(4) 0.015(4) 0.009(4) 0.006(3) 0.002(3) 0.002(3)
O14 0.023(3) 0.015(3) 0.005(3) 0.002(2) -0.006(3) 0.002(3)
O27 0.024(4) 0.017(3) 0.018(3) -0.003(3) 0.004(3) -0.003(3)
O28 0.026(4) 0.035(4) 0.018(4) -0.011(3) -0.006(3) 0.010(3)
O29 0.051(6) 0.052(6) 0.022(4) 0.002(4) 0.013(4) 0.002(5)

loop_
_atom_type_symbol
_atom_type_description
_atom_type_scat_dispersion_real
_atom_type_scat_dispersion_imag
_atom_type_scat_source
C C 0.0033 0.0016 'International Tables Vol C Tables 4.2.6.8 and 6.1.1.4'
H H 0.0000 0.0000 'International Tables Vol C Tables 4.2.6.8 and 6.1.1.4'
N N 0.0061 0.0033 'International Tables Vol C Tables 4.2.6.8 and 6.1.1.4'
O O 0.0106 0.0060 'International Tables Vol C Tables 4.2.6.8 and 6.1.1.4'
S S 0.1246 0.1234 'International Tables Vol C Tables 4.2.6.8 and 6.1.1.4'
Tb Tb -0.1723 4.1537 'International Tables Vol C Tables 4.2.6.8 and 6.1.1.4'

loop_
_geom_angle_atom_site_label_1
_geom_angle_atom_site_label_2
_geom_angle_atom_site_label_3
_geom_angle
_geom_angle_site_symmetry_1
_geom_angle_site_symmetry_3
_geom_angle_publ_flag
O12 Tb2 O18 144.2(3) . . ?
O12 Tb2 O17 70.1(2) . . ?
O12 Tb2 O15 139.1(2) . . ?
O12 Tb2 O13 78.4(2) . . ?
O12 Tb2 N4 76.5(2) . . ?
O12 Tb2 N7 81.2(2) . . ?
O12 Tb2 O14 110.1(3) . . ?
O18 Tb2 O17 142.8(2) . . ?
O18 Tb2 O15 74.1(2) . . ?
O18 Tb2 N4 75.7(2) . . ?
O18 Tb2 N7 114.0(2) . . ?
O17 Tb2 N4 113.3(2) . . ?
O17 Tb2 N7 77.3(2) . . ?
O15 Tb2 O17 80.5(2) . . ?
O15 Tb2 N4 143.1(2) . . ?
O15 Tb2 N7 64.6(2) . . ?
O13 Tb2 O18 75.0(3) . . ?
O13 Tb2 O17 140.7(2) . . ?
O13 Tb2 O15 111.3(2) . . ?
O13 Tb2 N4 80.3(2) . . ?
O13 Tb2 N7 75.1(2) . . ?
O13 Tb2 O14 140.6(2) . . ?
N7 Tb2 N4 149.5(2) . . ?
O14 Tb2 O18 77.8(3) . . ?
O14 Tb2 O17 74.4(2) . . ?
O14 Tb2 O15 87.7(2) . . ?
O14 Tb2 N4 65.5(2) . . ?
O14 Tb2 N7 143.1(2) . . ?
O3 Tb1 O16 132.6(2) . 3_475 ?
O3 Tb1 O6 76.1(3) . . ?
O3 Tb1 O5 79.2(2) . . ?
O3 Tb1 O2 72.9(2) . . ?
O3 Tb1 O4 149.5(3) . . ?
O3 Tb1 N1 121.7(2) . . ?
O16 Tb1 O6 126.6(3) 3_475 . ?
O16 Tb1 N1 72.7(2) 3_475 . ?
O6 Tb1 N1 137.1(3) . . ?
O5 Tb1 O16 70.9(2) . 3_475 ?
O5 Tb1 O6 74.2(3) . . ?
O5 Tb1 N1 142.7(2) . . ?
O2 Tb1 O16 75.4(2) . 3_475 ?
O2 Tb1 O6 148.9(3) . . ?
O2 Tb1 O5 97.4(3) . . ?
O2 Tb1 O4 135.0(2) . . ?
O2 Tb1 N1 65.3(2) . . ?
O4 Tb1 O16 75.2(2) . 3_475 ?
O4 Tb1 O6 75.8(3) . . ?
O4 Tb1 O5 104.2(3) . . ?
O4 Tb1 N1 73.9(3) . . ?
O1 Tb1 O3 80.1(2) . . ?
O1 Tb1 O16 142.2(2) . 3_475 ?
O1 Tb1 O6 72.6(2) . . ?
O1 Tb1 O5 144.2(2) . . ?
O1 Tb1 O2 104.0(2) . . ?
O1 Tb1 O4 80.4(3) . . ?
O1 Tb1 N1 73.1(2) . . ?
C18 S2 C17 94.3(4) . . ?
C28 S3 C27 93.4(4) . . ?
C8 S1 C7 90.9(4) . . ?
C11 O12 Tb2 133.7(6) . . ?
C20 O3 Tb1 145.4(6) . . ?
C30 O16 Tb1 138.2(6) . 3_575 ?
C30 O15 Tb2 123.8(6) . . ?
C21 O13 Tb2 132.8(6) . . ?
C10 O2 Tb1 122.4(6) . . ?
C1 O1 Tb1 130.5(6) . . ?
C9 N1 Tb1 110.2(5) . . ?
C7 N1 Tb1 112.8(6) . . ?
C7 N1 C9 108.1(7) . . ?
C19 N4 Tb2 110.3(5) . . ?
C19 N4 C17 108.1(7) . . ?
C17 N4 Tb2 105.5(5) . . ?
O22 N6 O21 124.5(9) . . ?
O22 N6 C14 118.7(8) . . ?
O21 N6 C14 116.8(9) . . ?
C27 N7 Tb2 105.6(5) . . ?
C29 N7 Tb2 111.7(5) . . ?
C29 N7 C27 109.0(7) . . ?
O8 N2 C2 117.8(9) . . ?
O7 N2 O8 121.9(9) . . ?
O7 N2 C2 120.3(9) . . ?
O19 N5 O20 122.6(10) . . ?
O19 N5 C12 120.4(9) . . ?
O20 N5 C12 117.0(10) . . ?
N1 C9 C10 110.9(7) . . ?
N1 C9 C8 111.7(8) . . ?
C10 C9 C8 109.8(8) . . ?
O10 N3 O9 123.2(10) . . ?
O10 N3 C4 119.4(9) . . ?
O9 N3 C4 117.3(10) . . ?
O23 N8 C22 119.5(8) . . ?
O24 N8 O23 122.0(9) . . ?
O24 N8 C22 118.5(9) . . ?
O25 N9 C24 117.5(10) . . ?
O26 N9 O25 123.4(10) . . ?
O26 N9 C24 119.1(10) . . ?
C25 C24 N9 119.5(10) . . ?
C23 C24 N9 119.7(9) . . ?
C23 C24 C25 120.8(9) . . ?
C5 C6 C7 122.8(9) . . ?
C5 C6 C1 120.9(9) . . ?
C1 C6 C7 116.3(8) . . ?
O2 C10 C9 119.1(8) . . ?
O11 C10 O2 124.3(9) . . ?
O11 C10 C9 116.6(8) . . ?
C6 C5 C4 120.7(9) . . ?
N4 C19 C18 109.6(7) . . ?
N4 C19 C20 109.9(7) . . ?
C20 C19 C18 112.8(8) . . ?
C15 C14 N6 119.0(8) . . ?
C13 C14 N6 119.9(8) . . ?
C13 C14 C15 121.1(8) . . ?
O12 C11 C16 120.3(8) . . ?
O12 C11 C12 123.3(9) . . ?
C12 C11 C16 116.4(8) . . ?
C5 C4 N3 119.3(10) . . ?
C3 C4 N3 120.3(10) . . ?
C3 C4 C5 120.5(9) . . ?
C26 C25 C24 119.9(9) . . ?
N1 C7 S1 105.1(7) . . ?
N1 C7 C6 110.1(8) . . ?
C6 C7 S1 115.3(7) . . ?
N4 C17 S2 106.9(6) . . ?
N4 C17 C16 111.3(7) . . ?
C16 C17 S2 114.9(7) . . ?
O16 C30 O15 125.5(9) . . ?
O16 C30 C29 116.5(8) . . ?
O15 C30 C29 118.0(8) . . ?
C11 C16 C17 115.6(8) . . ?
C15 C16 C11 121.0(8) . . ?
C15 C16 C17 123.4(8) . . ?
N7 C27 S3 108.2(6) . . ?
N7 C27 C26 109.0(8) . . ?
C26 C27 S3 117.8(7) . . ?
C25 C26 C27 122.8(9) . . ?
C25 C26 C21 121.8(9) . . ?
C21 C26 C27 115.3(8) . . ?
C11 C12 N5 121.9(9) . . ?
C13 C12 N5 116.3(9) . . ?
C13 C12 C11 121.8(9) . . ?
N7 C29 C30 109.6(7) . . ?
N7 C29 C28 109.8(7) . . ?
C28 C29 C30 111.8(8) . . ?
C4 C3 C2 119.5(10) . . ?
C19 C18 S2 106.1(6) . . ?
C16 C15 C14 120.4(9) . . ?
C24 C23 C22 120.0(9) . . ?
C14 C13 C12 119.3(9) . . ?
C29 C28 S3 106.4(6) . . ?
O13 C21 C26 119.4(8) . . ?
O13 C21 C22 125.1(8) . . ?
C22 C21 C26 115.4(8) . . ?
C3 C2 N2 116.5(9) . . ?
C3 C2 C1 123.0(9) . . ?
C1 C2 N2 120.4(8) . . ?
C23 C22 N8 117.5(9) . . ?
C23 C22 C21 122.1(9) . . ?
C21 C22 N8 120.3(8) . . ?
C9 C8 S1 105.4(7) . . ?
O1 C1 C6 119.6(9) . . ?
O1 C1 C2 124.8(8) . . ?
C6 C1 C2 115.5(8) . . ?
O3 C20 C19 118.0(8) . . ?
O3 C20 O14 123.5(9) . . ?
O14 C20 C19 118.5(8) . . ?
C20 O14 Tb2 124.2(6) . . ?

loop_
_geom_bond_atom_site_label_1
_geom_bond_atom_site_label_2
_geom_bond_distance
_geom_bond_site_symmetry_2
_geom_bond_publ_flag
Tb2 O12 2.279(7) . ?
Tb2 O18 2.376(7) . ?
Tb2 O17 2.405(7) . ?
Tb2 O15 2.378(7) . ?
Tb2 O13 2.312(6) . ?
Tb2 N4 2.578(7) . ?
Tb2 N7 2.567(8) . ?
Tb2 O14 2.341(6) . ?
Tb1 O3 2.310(7) . ?
Tb1 O16 2.386(6) 3_475 ?
Tb1 O6 2.416(8) . ?
Tb1 O5 2.384(7) . ?
Tb1 O2 2.351(6) . ?
Tb1 O4 2.373(7) . ?
Tb1 O1 2.301(6) . ?
Tb1 N1 2.616(8) . ?
S2 C17 1.826(10) . ?
S2 C18 1.802(10) . ?
S3 C27 1.827(10) . ?
S3 C28 1.826(10) . ?
S1 C7 1.832(11) . ?
S1 C8 1.826(10) . ?
O12 C11 1.287(11) . ?
O3 C20 1.253(11) . ?
O8 N2 1.235(12) . ?
O16 C30 1.244(11) . ?
O22 N6 1.218(12) . ?
O15 C30 1.270(11) . ?
O13 C21 1.276(11) . ?
O2 C10 1.280(11) . ?
O21 N6 1.243(12) . ?
O1 C1 1.267(11) . ?
O7 N2 1.232(12) . ?
O11 C10 1.258(13) . ?
O19 N5 1.206(12) . ?
O10 N3 1.237(13) . ?
O23 N8 1.233(12) . ?
O25 N9 1.232(14) . ?
O9 N3 1.239(13) . ?
O24 N8 1.226(11) . ?
O26 N9 1.220(14) . ?
O20 N5 1.217(13) . ?
N1 C9 1.493(12) . ?
N1 C7 1.475(12) . ?
N4 C19 1.473(11) . ?
N4 C17 1.487(12) . ?
N6 C14 1.452(11) . ?
N7 C27 1.501(12) . ?
N7 C29 1.475(11) . ?
N2 C2 1.444(12) . ?
N5 C12 1.471(13) . ?
C9 C10 1.517(13) . ?
C9 C8 1.569(13) . ?
N3 C4 1.433(13) . ?
N8 C22 1.450(12) . ?
N9 C24 1.447(13) . ?
C24 C25 1.416(14) . ?
C24 C23 1.358(16) . ?
C6 C5 1.381(14) . ?
C6 C7 1.498(13) . ?
C6 C1 1.433(13) . ?
C5 C4 1.409(15) . ?
C19 C18 1.549(12) . ?
C19 C20 1.532(13) . ?
C14 C15 1.401(13) . ?
C14 C13 1.361(14) . ?
C11 C16 1.432(12) . ?
C11 C12 1.420(13) . ?
C4 C3 1.366(15) . ?
C25 C26 1.355(14) . ?
C17 C16 1.516(12) . ?
C30 C29 1.529(13) . ?
C16 C15 1.368(13) . ?
C27 C26 1.503(13) . ?
C26 C21 1.439(13) . ?
C12 C13 1.400(14) . ?
C29 C28 1.512(13) . ?
C3 C2 1.382(14) . ?
C23 C22 1.380(14) . ?
C21 C22 1.431(12) . ?
C2 C1 1.433(13) . ?
C20 O14 1.260(11) . ?

loop_
_geom_torsion_atom_site_label_1
_geom_torsion_atom_site_label_2
_geom_torsion_atom_site_label_3
_geom_torsion_atom_site_label_4
_geom_torsion
_geom_torsion_site_symmetry_1
_geom_torsion_site_symmetry_2
_geom_torsion_site_symmetry_3
_geom_torsion_site_symmetry_4
_geom_torsion_publ_flag
Tb2 O12 C11 C16 -47.4(13) . . . . ?
Tb2 O12 C11 C12 134.1(8) . . . . ?
Tb2 O15 C30 O16 -159.4(7) . . . . ?
Tb2 O15 C30 C29 16.9(11) . . . . ?
Tb2 O13 C21 C26 -51.6(12) . . . . ?
Tb2 O13 C21 C22 128.1(8) . . . . ?
Tb2 N4 C19 C18 -156.8(6) . . . . ?
Tb2 N4 C19 C20 -32.3(8) . . . . ?
Tb2 N4 C17 S2 154.2(4) . . . . ?
Tb2 N4 C17 C16 -79.6(7) . . . . ?
Tb2 N7 C27 S3 147.9(4) . . . . ?
Tb2 N7 C27 C26 -82.9(7) . . . . ?
Tb2 N7 C29 C30 -32.9(8) . . . . ?
Tb2 N7 C29 C28 -156.1(6) . . . . ?
Tb1 O3 C20 C19 -69.5(14) . . . . ?
Tb1 O3 C20 O14 109.4(12) . . . . ?
Tb1 O16 C30 O15 12.7(15) 3_575 . . . ?
Tb1 O16 C30 C29 -163.7(6) 3_575 . . . ?
Tb1 O2 C10 O11 -150.6(7) . . . . ?
Tb1 O2 C10 C9 27.4(11) . . . . ?
Tb1 O1 C1 C6 -60.6(11) . . . . ?
Tb1 O1 C1 C2 116.0(9) . . . . ?
Tb1 N1 C9 C10 -25.8(9) . . . . ?
Tb1 N1 C9 C8 -148.7(6) . . . . ?
Tb1 N1 C7 S1 165.2(4) . . . . ?
Tb1 N1 C7 C6 -70.1(8) . . . . ?
S2 C17 C16 C11 -167.5(7) . . . . ?
S2 C17 C16 C15 11.6(12) . . . . ?
S3 C27 C26 C25 17.7(13) . . . . ?
S3 C27 C26 C21 -165.4(7) . . . . ?
O12 C11 C16 C17 -1.0(13) . . . . ?
O12 C11 C16 C15 179.9(9) . . . . ?
O12 C11 C12 N5 1.2(15) . . . . ?
O12 C11 C12 C13 -178.8(9) . . . . ?
O3 C20 O14 Tb2 -164.2(7) . . . . ?
O8 N2 C2 C3 20.3(15) . . . . ?
O8 N2 C2 C1 -157.0(10) . . . . ?
O16 C30 C29 N7 -170.0(8) . . . . ?
O16 C30 C29 C28 -48.0(11) . . . . ?
O22 N6 C14 C15 -11.3(12) . . . . ?
O22 N6 C14 C13 165.8(9) . . . . ?
O15 C30 C29 N7 13.4(11) . . . . ?
O15 C30 C29 C28 135.4(9) . . . . ?
O13 C21 C22 N8 -0.1(14) . . . . ?
O13 C21 C22 C23 -177.7(10) . . . . ?
O21 N6 C14 C15 170.2(8) . . . . ?
O21 N6 C14 C13 -12.7(13) . . . . ?
O7 N2 C2 C3 -159.2(10) . . . . ?
O7 N2 C2 C1 23.5(15) . . . . ?
O19 N5 C12 C11 -12.4(15) . . . . ?
O19 N5 C12 C13 167.7(10) . . . . ?
O10 N3 C4 C5 7.1(16) . . . . ?
O10 N3 C4 C3 -171.2(11) . . . . ?
O23 N8 C22 C23 -160.7(9) . . . . ?
O23 N8 C22 C21 21.6(13) . . . . ?
O25 N9 C24 C25 170.9(11) . . . . ?
O25 N9 C24 C23 -9.7(16) . . . . ?
O9 N3 C4 C5 -175.1(11) . . . . ?
O9 N3 C4 C3 6.5(16) . . . . ?
O24 N8 C22 C23 20.3(13) . . . . ?
O24 N8 C22 C21 -157.4(9) . . . . ?
O26 N9 C24 C25 -8.8(16) . . . . ?
O26 N9 C24 C23 170.6(11) . . . . ?
O20 N5 C12 C11 164.7(12) . . . . ?
O20 N5 C12 C13 -15.3(15) . . . . ?
N1 C9 C10 O2 2.9(12) . . . . ?
N1 C9 C10 O11 -178.9(8) . . . . ?
N1 C9 C8 S1 -4.7(9) . . . . ?
N4 C19 C18 S2 27.8(9) . . . . ?
N4 C19 C20 O3 -166.0(8) . . . . ?
N4 C19 C20 O14 15.1(11) . . . . ?
N4 C17 C16 C11 70.8(10) . . . . ?
N4 C17 C16 C15 -110.2(10) . . . . ?
N6 C14 C15 C16 179.5(8) . . . . ?
N6 C14 C13 C12 -178.3(8) . . . . ?
N7 C27 C26 C25 -106.0(10) . . . . ?
N7 C27 C26 C21 70.9(10) . . . . ?
N7 C29 C28 S3 32.9(9) . . . . ?
N2 C2 C1 O1 -0.4(14) . . . . ?
N2 C2 C1 C6 176.4(9) . . . . ?
N5 C12 C13 C14 178.7(9) . . . . ?
C9 N1 C7 S1 43.1(8) . . . . ?
C9 N1 C7 C6 167.9(8) . . . . ?
N3 C4 C3 C2 179.7(10) . . . . ?
N9 C24 C25 C26 179.1(10) . . . . ?
N9 C24 C23 C22 -178.3(10) . . . . ?
C24 C25 C26 C27 177.1(9) . . . . ?
C24 C25 C26 C21 0.4(15) . . . . ?
C24 C23 C22 N8 -179.6(9) . . . . ?
C24 C23 C22 C21 -2.0(16) . . . . ?
C6 C5 C4 N3 -179.1(10) . . . . ?
C6 C5 C4 C3 -0.8(16) . . . . ?
C10 C9 C8 S1 -128.1(7) . . . . ?
C5 C6 C7 S1 7.2(13) . . . . ?
C5 C6 C7 N1 -111.5(11) . . . . ?
C5 C6 C1 O1 178.3(9) . . . . ?
C5 C6 C1 C2 1.4(13) . . . . ?
C5 C4 C3 C2 1.3(16) . . . . ?
C19 N4 C17 S2 36.2(8) . . . . ?
C19 N4 C17 C16 162.4(7) . . . . ?
C19 C20 O14 Tb2 14.6(12) . . . . ?
C11 C16 C15 C14 -0.9(14) . . . . ?
C11 C12 C13 C14 -1.3(15) . . . . ?
C4 C3 C2 N2 -177.8(10) . . . . ?
C4 C3 C2 C1 -0.6(16) . . . . ?
C25 C24 C23 C22 1.1(16) . . . . ?
C25 C26 C21 O13 178.5(9) . . . . ?
C25 C26 C21 C22 -1.2(14) . . . . ?
C7 S1 C8 C9 25.0(7) . . . . ?
C7 N1 C9 C10 97.9(9) . . . . ?
C7 N1 C9 C8 -25.0(10) . . . . ?
C7 C6 C5 C4 179.3(9) . . . . ?
C7 C6 C1 O1 -1.6(13) . . . . ?
C7 C6 C1 C2 -178.6(8) . . . . ?
C17 S2 C18 C19 -5.6(7) . . . . ?
C17 N4 C19 C18 -41.9(9) . . . . ?
C17 N4 C19 C20 82.6(8) . . . . ?
C17 C16 C15 C14 -179.9(8) . . . . ?
C30 C29 C28 S3 -89.0(8) . . . . ?
C16 C11 C12 N5 -177.3(9) . . . . ?
C16 C11 C12 C13 2.6(14) . . . . ?
C27 S3 C28 C29 -14.0(7) . . . . ?
C27 N7 C29 C30 83.4(8) . . . . ?
C27 N7 C29 C28 -39.8(10) . . . . ?
C27 C26 C21 O13 1.6(13) . . . . ?
C27 C26 C21 C22 -178.2(8) . . . . ?
C26 C21 C22 N8 179.6(9) . . . . ?
C26 C21 C22 C23 2.0(14) . . . . ?
C12 C11 C16 C17 177.6(8) . . . . ?
C12 C11 C16 C15 -1.5(14) . . . . ?
C29 N7 C27 S3 27.7(8) . . . . ?
C29 N7 C27 C26 157.0(7) . . . . ?
C3 C2 C1 O1 -177.5(9) . . . . ?
C3 C2 C1 C6 -0.8(14) . . . . ?
C18 S2 C17 N4 -17.1(7) . . . . ?
C18 S2 C17 C16 -141.2(7) . . . . ?
C18 C19 C20 O3 -43.4(11) . . . . ?
C18 C19 C20 O14 137.6(9) . . . . ?
C15 C14 C13 C12 -1.3(14) . . . . ?
C23 C24 C25 C26 -0.3(16) . . . . ?
C13 C14 C15 C16 2.4(14) . . . . ?
C28 S3 C27 N7 -7.4(7) . . . . ?
C28 S3 C27 C26 -131.5(7) . . . . ?
C8 S1 C7 N1 -40.2(7) . . . . ?
C8 S1 C7 C6 -161.6(8) . . . . ?
C8 C9 C10 O2 126.8(9) . . . . ?
C8 C9 C10 O11 -55.0(11) . . . . ?
C1 C6 C5 C4 -0.7(15) . . . . ?
C1 C6 C7 S1 -172.9(7) . . . . ?
C1 C6 C7 N1 68.4(11) . . . . ?
C20 C19 C18 S2 -95.0(8) . . . . ?

loop_
_twin_individual_id
_twin_individual_mass_fraction_refined
1 0.965(15)
2 0.035(15)
